data_4350303
loop_
_publ_author_name
'Jullien, Josseline'
'Juh\'asz, Gergely'
'Mialane, Pierre'
'Dumas, Eddy'
'Mayer, C\'edric R'
'Marrot, J\'er\^ome'
'Rivi\`ere, Eric'
'Bominaar, Emile L.'
'M\"unck, Eckard'
'S\'echeresse, Francis'

_publ_section_title
;
 Structure and magnetic properties of a non-heme diiron complex singly
 bridged by a hydroxo group.
;
_journal_issue 17
_journal_name_full 'Inorganic chemistry'
_journal_page_first 6922
_journal_page_last 6927
_journal_paper_doi 10.1021/ic0604009
_journal_volume 45
_journal_year 2006
_chemical_formula_sum 'C68 H71 B Fe2 N8 O5'
_chemical_formula_weight 1202.84
_space_group_IT_number 56
_space_group_name_Hall '-P 2ab 2ac'
_space_group_name_H-M_alt 'P c c n'
_symmetry_cell_setting orthorhombic
_symmetry_space_group_name_H-M 'P c c n'
_atom_sites_solution_hydrogens geom
_atom_sites_solution_primary direct
_atom_sites_solution_secondary difmap
_audit_creation_method SHELXL-97
_cell_angle_alpha 90.00
_cell_angle_beta 90.00
_cell_angle_gamma 90.00
_cell_formula_units_Z 4
_cell_length_a 18.6426(7)
_cell_length_b 17.6990(7)
_cell_length_c 18.6234(7)
_cell_measurement_reflns_used 5790
_cell_measurement_temperature 293(2)
_cell_measurement_theta_max 24.15
_cell_measurement_theta_min 2.44
_cell_volume 6144.9(4)
_computing_cell_refinement 'Bruker SMART'
_computing_data_collection 'Bruker SMART'
_computing_data_reduction 'Bruker SAINT'
_computing_molecular_graphics 'Bruker SHELXTL'
_computing_publication_material 'Bruker SHELXTL'
_computing_structure_refinement 'SHELXL-97 (Sheldrick, 1997)'
_computing_structure_solution 'SHELXS-97 (Sheldrick, 1990)'
_diffrn_ambient_temperature 293(2)
_diffrn_detector_area_resol_mean 512x512
_diffrn_measured_fraction_theta_full 0.987
_diffrn_measured_fraction_theta_max 0.987
_diffrn_measurement_device_type 'CCD area detector'
_diffrn_measurement_method 'phi and omega scans'
_diffrn_radiation_monochromator graphite
_diffrn_radiation_source 'fine-focus sealed tube'
_diffrn_radiation_type MoK\a
_diffrn_radiation_wavelength 0.71073
_diffrn_reflns_av_R_equivalents 0.0490
_diffrn_reflns_av_sigmaI/netI 0.0558
_diffrn_reflns_limit_h_max 24
_diffrn_reflns_limit_h_min -20
_diffrn_reflns_limit_k_max 24
_diffrn_reflns_limit_k_min -21
_diffrn_reflns_limit_l_max 24
_diffrn_reflns_limit_l_min -25
_diffrn_reflns_number 34220
_diffrn_reflns_theta_full 29.00
_diffrn_reflns_theta_max 29.00
_diffrn_reflns_theta_min 1.59
_exptl_absorpt_coefficient_mu 0.529
_exptl_absorpt_correction_T_max 0.9791
_exptl_absorpt_correction_T_min 0.8162
_exptl_absorpt_correction_type multi-scan
_exptl_absorpt_process_details 'SADABS (Sheldrick, V2.10)'
_exptl_crystal_colour purple
_exptl_crystal_density_diffrn 1.300
_exptl_crystal_density_method 'not measured'
_exptl_crystal_description parallelepiped
_exptl_crystal_F_000 2528
_exptl_crystal_size_max 0.40
_exptl_crystal_size_mid 0.06
_exptl_crystal_size_min 0.04
_refine_diff_density_max 0.602
_refine_diff_density_min -0.541
_refine_diff_density_rms 0.131
_refine_ls_extinction_method none
_refine_ls_goodness_of_fit_ref 0.985
_refine_ls_hydrogen_treatment mixed
_refine_ls_matrix_type full
_refine_ls_number_parameters 383
_refine_ls_number_reflns 8072
_refine_ls_number_restraints 1
_refine_ls_restrained_S_all 0.985
_refine_ls_R_factor_all 0.1042
_refine_ls_R_factor_gt 0.0468
_refine_ls_shift/su_max 0.002
_refine_ls_shift/su_mean 0.000
_refine_ls_structure_factor_coef Fsqd
_refine_ls_weighting_details 'calc w=1/[\s^2^(Fo^2^)+(0.0782P)^2^+0.0000P] where P=(Fo^2^+2Fc^2^)/3'
_refine_ls_weighting_scheme calc
_refine_ls_wR_factor_gt 0.1157
_refine_ls_wR_factor_ref 0.1386
_reflns_number_gt 4752
_reflns_number_total 8072
_reflns_threshold_expression >2sigma(I)
_cod_data_source_file ic0604009si20060309_075051.cif
_cod_data_source_block 1
_cod_depositor_comments
;
The following automatic conversions were performed:

data item '_symmetry_cell_setting' value 'Orthorhombic' was changed
to 'orthorhombic' in accordance with the
/home/saulius/struct/COD-crude-data/automatic-downloads/DataCite-retrospective/ACS/depositions/lib/dictionaries/cif_core.dic
dictionary named 'cif_core.dic' version 2.4.2 last updated on
2011-04-26.

Automatic conversion script
Id: cif_fix_values 6909 2019-04-08 15:41:33Z antanas 
;
_cod_original_sg_symbol_H-M Pccn
_cod_database_code 4350303

loop_
_symmetry_equiv_pos_as_xyz
'x, y, z'
'-x+1/2, -y+1/2, z'
'-x, y+1/2, -z+1/2'
'x+1/2, -y, -z+1/2'
'-x, -y, -z'
'x-1/2, y-1/2, -z'
'x, -y-1/2, z-1/2'
'-x-1/2, y, z-1/2'

loop_
_atom_site_label
_atom_site_type_symbol
_atom_site_fract_x
_atom_site_fract_y
_atom_site_fract_z
_atom_site_U_iso_or_equiv
_atom_site_adp_type
_atom_site_occupancy
_atom_site_symmetry_multiplicity
_atom_site_calc_flag
_atom_site_refinement_flags
Fe Fe 0.675238(16) 0.671809(16) 0.157602(16) 0.02899(11) Uani 1 1 d .
N1 N 0.58496(11) 0.58739(10) 0.16479(10) 0.0397(5) Uani 1 1 d .
H1 H 0.6000 0.5471 0.1384 0.048 Uiso 1 1 calc R
C2 C 0.51056(15) 0.60749(15) 0.13407(16) 0.0587(8) Uani 1 1 d .
H2A H 0.4801 0.5631 0.1340 0.070 Uiso 1 1 calc R
H2B H 0.4880 0.6458 0.1637 0.070 Uiso 1 1 calc R
C3 C 0.51970(17) 0.63665(15) 0.05829(15) 0.0648(9) Uani 1 1 d .
H3 H 0.5102 0.6077 0.0177 0.078 Uiso 1 1 calc R
C4 C 0.54499(14) 0.71480(13) 0.05520(13) 0.0445(6) Uani 1 1 d .
H4A H 0.5044 0.7484 0.0488 0.053 Uiso 1 1 calc R
H4B H 0.5766 0.7209 0.0143 0.053 Uiso 1 1 calc R
N5 N 0.58388(10) 0.73551(10) 0.12188(9) 0.0340(4) Uani 1 1 d .
C6 C 0.55759(13) 0.78874(12) 0.15793(12) 0.0355(5) Uani 1 1 d .
H6 H 0.5190 0.8149 0.1384 0.043 Uiso 1 1 calc R
C7 C 0.58332(13) 0.81221(12) 0.22796(12) 0.0358(5) Uani 1 1 d .
C8 C 0.55326(15) 0.87700(14) 0.25488(14) 0.0515(7) Uani 1 1 d .
H8 H 0.5208 0.9044 0.2273 0.062 Uiso 1 1 calc R
C9 C 0.57084(19) 0.90126(15) 0.32204(16) 0.0646(9) Uani 1 1 d .
H9 H 0.5503 0.9455 0.3396 0.078 Uiso 1 1 calc R
C10 C 0.61898(17) 0.86136(15) 0.36522(15) 0.0558(7) Uani 1 1 d .
H10 H 0.6306 0.8793 0.4107 0.067 Uiso 1 1 calc R
C11 C 0.64848(15) 0.79706(13) 0.34093(13) 0.0423(6) Uani 1 1 d .
H11 H 0.6801 0.7700 0.3697 0.051 Uiso 1 1 calc R
C12 C 0.63147(12) 0.77119(11) 0.27240(12) 0.0329(5) Uani 1 1 d .
O13 O 0.65776(9) 0.70738(8) 0.25322(8) 0.0373(4) Uani 1 1 d .
C14 C 0.57736(15) 0.55779(14) 0.23927(13) 0.0509(7) Uani 1 1 d .
H14A H 0.5360 0.5246 0.2418 0.061 Uiso 1 1 calc R
H14B H 0.5694 0.5995 0.2721 0.061 Uiso 1 1 calc R
C15 C 0.64517(16) 0.51403(14) 0.26227(14) 0.0522(7) Uani 1 1 d .
H15A H 0.6512 0.4726 0.2287 0.063 Uiso 1 1 calc R
H15B H 0.6352 0.4917 0.3088 0.063 Uiso 1 1 calc R
C16 C 0.71960(14) 0.55545(13) 0.26817(12) 0.0432(6) Uani 1 1 d .
H16A H 0.7163 0.5961 0.3030 0.052 Uiso 1 1 calc R
H16B H 0.7558 0.5201 0.2846 0.052 Uiso 1 1 calc R
N17 N 0.74039(11) 0.58628(9) 0.19804(9) 0.0346(4) Uani 1 1 d .
C18 C 0.79687(14) 0.55979(12) 0.16401(12) 0.0368(5) Uani 1 1 d .
H18 H 0.8242 0.5241 0.1884 0.044 Uiso 1 1 calc R
C19 C 0.82118(12) 0.58012(12) 0.09274(12) 0.0346(5) Uani 1 1 d .
C20 C 0.89414(14) 0.56115(13) 0.07019(14) 0.0429(6) Uani 1 1 d .
H20 H 0.9234 0.5352 0.1022 0.051 Uiso 1 1 calc R
C21 C 0.92157(14) 0.57968(13) 0.00431(14) 0.0476(6) Uani 1 1 d .
H21 H 0.9686 0.5682 -0.0083 0.057 Uiso 1 1 calc R
C22 C 0.87522(15) 0.61668(14) -0.04299(14) 0.0506(7) Uani 1 1 d .
H22 H 0.8919 0.6302 -0.0883 0.061 Uiso 1 1 calc R
C23 C 0.80225(15) 0.63456(13) -0.02379(13) 0.0445(6) Uani 1 1 d .
H23 H 0.7732 0.6581 -0.0577 0.053 Uiso 1 1 calc R
C24 C 0.77294(13) 0.61779(12) 0.04462(11) 0.0351(5) Uani 1 1 d .
O25 O 0.70298(9) 0.63606(8) 0.06127(8) 0.0370(4) Uani 1 1 d .
O26 O 0.7500 0.7500 0.13848(13) 0.0373(5) Uani 1 2 d SD
H26 H 0.7500 0.7500 0.0969(10) 0.067(15) Uiso 1 2 d SD
B1 B 0.2500 0.7500 0.21280(18) 0.0305(7) Uani 1 2 d S
C27 C 0.27458(13) 0.81596(12) 0.15818(11) 0.0334(5) Uani 1 1 d .
C28 C 0.22847(16) 0.87460(13) 0.14407(12) 0.0453(6) Uani 1 1 d .
H28 H 0.1852 0.8786 0.1686 0.054 Uiso 1 1 calc R
C29 C 0.24728(19) 0.92722(14) 0.09318(13) 0.0616(9) Uani 1 1 d .
H29 H 0.2160 0.9668 0.0832 0.074 Uiso 1 1 calc R
C30 C 0.3136(2) 0.92246(16) 0.05542(14) 0.0652(9) Uani 1 1 d .
H30 H 0.3251 0.9594 0.0219 0.078 Uiso 1 1 calc R
C31 C 0.36047(17) 0.86460(16) 0.06762(14) 0.0575(8) Uani 1 1 d .
H31 H 0.4037 0.8609 0.0430 0.069 Uiso 1 1 calc R
C32 C 0.34054(14) 0.81267(14) 0.11774(13) 0.0444(6) Uani 1 1 d .
H32 H 0.3714 0.7725 0.1265 0.053 Uiso 1 1 calc R
C33 C 0.31795(12) 0.72320(12) 0.26690(11) 0.0329(5) Uani 1 1 d .
C34 C 0.38552(13) 0.75978(16) 0.27969(12) 0.0459(6) Uani 1 1 d .
H34 H 0.3953 0.8033 0.2535 0.055 Uiso 1 1 calc R
C35 C 0.43902(15) 0.7347(2) 0.32942(14) 0.0629(9) Uani 1 1 d .
H35 H 0.4819 0.7610 0.3347 0.075 Uiso 1 1 calc R
C36 C 0.42589(18) 0.67293(18) 0.36780(15) 0.0622(9) Uani 1 1 d .
H36 H 0.4593 0.6545 0.4005 0.075 Uiso 1 1 calc R
C37 C 0.35986(19) 0.63656(16) 0.35722(14) 0.0577(8) Uani 1 1 d .
H37 H 0.3501 0.5936 0.3843 0.069 Uiso 1 1 calc R
C38 C 0.30754(16) 0.66113(13) 0.30821(13) 0.0458(6) Uani 1 1 d .
H38 H 0.2649 0.6342 0.3040 0.055 Uiso 1 1 calc R
C39 C 0.17822(18) 0.81922(16) 0.95654(17) 0.0660(9) Uani 1 1 d .
H39A H 0.1697 0.8117 1.0069 0.099 Uiso 1 1 calc R
H39B H 0.2289 0.8185 0.9475 0.099 Uiso 1 1 calc R
H39C H 0.1555 0.7796 0.9297 0.099 Uiso 1 1 calc R
C40 C 0.15003(19) 0.88876(19) 0.93555(17) 0.0666(8) Uani 1 1 d .
N41 N 0.1273(2) 0.94407(18) 0.91910(19) 0.1069(12) Uani 1 1 d .

loop_
_atom_site_aniso_label
_atom_site_aniso_U_11
_atom_site_aniso_U_22
_atom_site_aniso_U_33
_atom_site_aniso_U_23
_atom_site_aniso_U_13
_atom_site_aniso_U_12
Fe 0.03437(19) 0.02036(15) 0.03223(17) 0.00008(12) -0.00142(14) -0.00149(12)
N1 0.0481(12) 0.0272(9) 0.0439(11) 0.0014(8) -0.0051(10) -0.0073(9)
C2 0.0495(17) 0.0399(15) 0.087(2) 0.0088(14) -0.0126(16) -0.0184(12)
C3 0.091(2) 0.0418(15) 0.0619(18) 0.0023(13) -0.0405(17) -0.0181(15)
C4 0.0500(16) 0.0437(14) 0.0397(13) 0.0022(11) -0.0109(12) 0.0009(11)
N5 0.0392(11) 0.0272(9) 0.0357(10) 0.0041(8) -0.0028(9) -0.0015(8)
C6 0.0347(13) 0.0290(11) 0.0428(12) 0.0082(10) 0.0018(11) 0.0026(9)
C7 0.0401(13) 0.0271(11) 0.0402(12) 0.0026(9) 0.0074(11) 0.0008(9)
C8 0.0662(19) 0.0341(13) 0.0541(15) 0.0029(11) 0.0075(14) 0.0145(12)
C9 0.094(2) 0.0378(15) 0.0619(18) -0.0120(13) 0.0102(18) 0.0182(15)
C10 0.079(2) 0.0422(16) 0.0466(14) -0.0156(12) 0.0030(15) 0.0013(14)
C11 0.0531(15) 0.0327(12) 0.0410(13) -0.0055(10) -0.0008(12) 0.0003(11)
C12 0.0357(13) 0.0253(11) 0.0376(11) -0.0011(9) 0.0070(10) -0.0038(9)
O13 0.0514(10) 0.0259(8) 0.0347(8) -0.0020(6) -0.0016(7) 0.0031(7)
C14 0.0612(18) 0.0420(14) 0.0494(15) 0.0070(12) 0.0030(14) -0.0199(13)
C15 0.076(2) 0.0355(13) 0.0450(14) 0.0129(11) 0.0009(14) -0.0100(13)
C16 0.0622(17) 0.0329(12) 0.0347(12) 0.0091(10) -0.0033(12) 0.0001(11)
N17 0.0493(12) 0.0227(9) 0.0318(9) 0.0037(7) -0.0019(9) -0.0006(8)
C18 0.0502(14) 0.0222(10) 0.0380(12) 0.0009(9) -0.0056(12) 0.0051(10)
C19 0.0442(14) 0.0231(10) 0.0365(11) -0.0046(8) -0.0031(11) -0.0001(9)
C20 0.0477(15) 0.0311(12) 0.0498(14) -0.0074(11) -0.0033(12) 0.0018(10)
C21 0.0479(16) 0.0400(14) 0.0550(16) -0.0103(12) 0.0094(14) 0.0002(12)
C22 0.0595(18) 0.0478(15) 0.0445(14) -0.0037(12) 0.0115(14) -0.0101(13)
C23 0.0597(17) 0.0380(14) 0.0359(12) 0.0012(10) -0.0019(12) -0.0009(11)
C24 0.0457(14) 0.0266(11) 0.0331(11) -0.0062(9) -0.0017(11) -0.0043(10)
O25 0.0470(10) 0.0314(8) 0.0325(8) -0.0029(6) -0.0038(8) 0.0016(7)
O26 0.0447(14) 0.0256(11) 0.0416(13) 0.000 0.000 -0.0080(10)
B1 0.037(2) 0.0263(17) 0.0286(16) 0.000 0.000 -0.0045(14)
C27 0.0462(14) 0.0281(11) 0.0259(10) -0.0016(8) -0.0041(10) -0.0083(9)
C28 0.0699(19) 0.0344(13) 0.0317(11) -0.0002(9) -0.0030(12) -0.0006(12)
C29 0.118(3) 0.0301(13) 0.0370(13) 0.0011(11) -0.0179(17) 0.0023(14)
C30 0.118(3) 0.0442(16) 0.0332(13) 0.0111(11) -0.0055(17) -0.0319(17)
C31 0.070(2) 0.0646(19) 0.0381(14) 0.0094(13) 0.0042(14) -0.0235(16)
C32 0.0517(16) 0.0466(14) 0.0350(12) 0.0073(10) -0.0015(12) -0.0096(11)
C33 0.0413(13) 0.0326(11) 0.0249(10) -0.0006(8) 0.0044(10) 0.0016(10)
C34 0.0400(14) 0.0646(17) 0.0332(12) 0.0109(12) -0.0015(12) -0.0071(12)
C35 0.0365(15) 0.108(3) 0.0442(15) 0.0128(16) -0.0012(13) -0.0044(16)
C36 0.062(2) 0.086(2) 0.0393(14) 0.0144(15) -0.0026(15) 0.0303(18)
C37 0.092(2) 0.0414(16) 0.0399(14) 0.0079(11) -0.0037(15) 0.0179(16)
C38 0.0653(18) 0.0354(13) 0.0366(13) 0.0040(10) -0.0030(13) -0.0044(11)
C39 0.090(2) 0.0493(17) 0.0583(18) -0.0010(14) -0.0018(17) 0.0037(16)
C40 0.089(2) 0.0592(19) 0.0518(17) 0.0072(15) 0.0071(17) -0.0025(18)
N41 0.158(3) 0.068(2) 0.095(2) 0.0239(19) 0.002(2) 0.017(2)

loop_
_atom_type_symbol
_atom_type_description
_atom_type_scat_dispersion_real
_atom_type_scat_dispersion_imag
_atom_type_scat_source
C C 0.0033 0.0016 'International Tables Vol C Tables 4.2.6.8 and 6.1.1.4'
H H 0.0000 0.0000 'International Tables Vol C Tables 4.2.6.8 and 6.1.1.4'
N N 0.0061 0.0033 'International Tables Vol C Tables 4.2.6.8 and 6.1.1.4'
O O 0.0106 0.0060 'International Tables Vol C Tables 4.2.6.8 and 6.1.1.4'
B B 0.0013 0.0007 'International Tables Vol C Tables 4.2.6.8 and 6.1.1.4'
Fe Fe 0.3463 0.8444 'International Tables Vol C Tables 4.2.6.8 and 6.1.1.4'

loop_
_geom_angle_atom_site_label_1
_geom_angle_atom_site_label_2
_geom_angle_atom_site_label_3
_geom_angle
_geom_angle_site_symmetry_1
_geom_angle_site_symmetry_3
O13 Fe O25 174.58(7) . .
O13 Fe O26 93.25(8) . .
O25 Fe O26 82.93(8) . .
O13 Fe N17 90.11(7) . .
O25 Fe N17 86.72(7) . .
O26 Fe N17 99.28(6) . .
O13 Fe N5 88.88(7) . .
O25 Fe N5 95.43(7) . .
O26 Fe N5 97.73(5) . .
N17 Fe N5 162.99(7) . .
O13 Fe N1 92.04(7) . .
O25 Fe N1 92.13(7) . .
O26 Fe N1 172.43(8) . .
N17 Fe N1 86.11(7) . .
N5 Fe N1 76.96(7) . .
O13 Fe Fe 83.64(5) . 2_665
O25 Fe Fe 92.29(5) . 2_665
O26 Fe Fe 10.28(7) . 2_665
N17 Fe Fe 95.64(5) . 2_665
N5 Fe Fe 101.12(5) . 2_665
N1 Fe Fe 175.33(5) . 2_665
C14 N1 C2 109.9(2) . .
C14 N1 Fe 111.06(14) . .
C2 N1 Fe 119.77(14) . .
C14 N1 H1 104.9 . .
C2 N1 H1 104.9 . .
Fe N1 H1 104.9 . .
C3 C2 N1 108.9(2) . .
C3 C2 H2A 109.9 . .
N1 C2 H2A 109.9 . .
C3 C2 H2B 109.9 . .
N1 C2 H2B 109.9 . .
H2A C2 H2B 108.3 . .
C4 C3 C2 113.3(2) . .
C4 C3 H3 123.3 . .
C2 C3 H3 123.3 . .
C3 C4 N5 111.00(19) . .
C3 C4 H4A 109.4 . .
N5 C4 H4A 109.4 . .
C3 C4 H4B 109.4 . .
N5 C4 H4B 109.4 . .
H4A C4 H4B 108.0 . .
C6 N5 C4 116.2(2) . .
C6 N5 Fe 122.51(16) . .
C4 N5 Fe 121.12(15) . .
N5 C6 C7 124.5(2) . .
N5 C6 H6 117.8 . .
C7 C6 H6 117.8 . .
C8 C7 C12 118.2(2) . .
C8 C7 C6 115.7(2) . .
C12 C7 C6 125.9(2) . .
C9 C8 C7 120.1(3) . .
C9 C8 H8 120.0 . .
C7 C8 H8 120.0 . .
C8 C9 C10 121.6(2) . .
C8 C9 H9 119.2 . .
C10 C9 H9 119.2 . .
C11 C10 C9 119.9(2) . .
C11 C10 H10 120.1 . .
C9 C10 H10 120.1 . .
C10 C11 C12 119.6(3) . .
C10 C11 H11 120.2 . .
C12 C11 H11 120.2 . .
O13 C12 C11 117.3(2) . .
O13 C12 C7 122.0(2) . .
C11 C12 C7 120.7(2) . .
C12 O13 Fe 127.83(14) . .
N1 C14 C15 110.9(2) . .
N1 C14 H14A 109.5 . .
C15 C14 H14A 109.5 . .
N1 C14 H14B 109.5 . .
C15 C14 H14B 109.5 . .
H14A C14 H14B 108.0 . .
C14 C15 C16 120.5(2) . .
C14 C15 H15A 107.2 . .
C16 C15 H15A 107.2 . .
C14 C15 H15B 107.2 . .
C16 C15 H15B 107.2 . .
H15A C15 H15B 106.8 . .
N17 C16 C15 110.13(19) . .
N17 C16 H16A 109.6 . .
C15 C16 H16A 109.6 . .
N17 C16 H16B 109.6 . .
C15 C16 H16B 109.6 . .
H16A C16 H16B 108.1 . .
C18 N17 C16 120.51(19) . .
C18 N17 Fe 123.49(14) . .
C16 N17 Fe 115.99(15) . .
N17 C18 C19 127.1(2) . .
N17 C18 H18 116.4 . .
C19 C18 H18 116.4 . .
C24 C19 C18 119.5(2) . .
C24 C19 C20 120.7(2) . .
C18 C19 C20 119.8(2) . .
C21 C20 C19 123.3(2) . .
C21 C20 H20 118.3 . .
C19 C20 H20 118.3 . .
C20 C21 C22 116.5(2) . .
C20 C21 H21 121.7 . .
C22 C21 H21 121.7 . .
C21 C22 C23 122.0(2) . .
C21 C22 H22 119.0 . .
C23 C22 H22 119.0 . .
C24 C23 C22 122.7(2) . .
C24 C23 H23 118.6 . .
C22 C23 H23 118.6 . .
O25 C24 C23 121.2(2) . .
O25 C24 C19 124.2(2) . .
C23 C24 C19 114.7(2) . .
C24 O25 Fe 121.87(13) . .
Fe O26 Fe 159.45(14) 2_665 .
Fe O26 H26 100.28(7) 2_665 .
Fe O26 H26 100.28(7) . .
C27 B1 C27 101.9(2) . 2_565
C27 B1 C33 111.50(11) . .
C27 B1 C33 112.71(11) 2_565 .
C27 B1 C33 112.72(11) . 2_565
C27 B1 C33 111.49(11) 2_565 2_565
C33 B1 C33 106.6(2) . 2_565
C28 C27 C32 117.7(2) . .
C28 C27 B1 119.29(19) . .
C32 C27 B1 122.77(18) . .
C27 C28 C29 119.0(3) . .
C27 C28 H28 120.5 . .
C29 C28 H28 120.5 . .
C28 C29 C30 121.4(3) . .
C28 C29 H29 119.3 . .
C30 C29 H29 119.3 . .
C31 C30 C29 121.2(2) . .
C31 C30 H30 119.4 . .
C29 C30 H30 119.4 . .
C32 C31 C30 116.5(3) . .
C32 C31 H31 121.8 . .
C30 C31 H31 121.8 . .
C31 C32 C27 124.3(3) . .
C31 C32 H32 117.9 . .
C27 C32 H32 117.9 . .
C38 C33 C34 113.4(2) . .
C38 C33 B1 117.4(2) . .
C34 C33 B1 129.13(18) . .
C35 C34 C33 125.4(2) . .
C35 C34 H34 117.3 . .
C33 C34 H34 117.3 . .
C36 C35 C34 118.3(3) . .
C36 C35 H35 120.8 . .
C34 C35 H35 120.8 . .
C35 C36 C37 117.6(3) . .
C35 C36 H36 121.2 . .
C37 C36 H36 121.2 . .
C36 C37 C38 123.9(3) . .
C36 C37 H37 118.0 . .
C38 C37 H37 118.0 . .
C33 C38 C37 121.4(3) . .
C33 C38 H38 119.3 . .
C37 C38 H38 119.3 . .
C40 C39 H39A 109.5 . .
C40 C39 H39B 109.5 . .
H39A C39 H39B 109.5 . .
C40 C39 H39C 109.5 . .
H39A C39 H39C 109.5 . .
H39B C39 H39C 109.5 . .
N41 C40 C39 179.6(5) . .

loop_
_geom_bond_atom_site_label_1
_geom_bond_atom_site_label_2
_geom_bond_distance
_geom_bond_site_symmetry_2
Fe O13 1.9166(15) .
Fe O25 1.9714(15) .
Fe O26 1.9961(5) .
Fe N17 2.0818(18) .
Fe N5 2.1481(19) .
Fe N1 2.2545(19) .
Fe Fe 3.9282(6) 2_665
N1 C14 1.489(3) .
N1 C2 1.542(3) .
N1 H1 0.9100 .
C2 C3 1.512(4) .
C2 H2A 0.9700 .
C2 H2B 0.9700 .
C3 C4 1.462(3) .
C3 H3 0.9300 .
C4 N5 1.484(3) .
C4 H4A 0.9700 .
C4 H4B 0.9700 .
N5 C6 1.256(3) .
C6 C7 1.450(3) .
C6 H6 0.9300 .
C7 C8 1.371(3) .
C7 C12 1.421(3) .
C8 C9 1.362(4) .
C8 H8 0.9300 .
C9 C10 1.397(4) .
C9 H9 0.9300 .
C10 C11 1.342(3) .
C10 H10 0.9300 .
C11 C12 1.392(3) .
C11 H11 0.9300 .
C12 O13 1.282(2) .
C14 C15 1.543(4) .
C14 H14A 0.9700 .
C14 H14B 0.9700 .
C15 C16 1.573(4) .
C15 H15A 0.9700 .
C15 H15B 0.9700 .
C16 N17 1.468(3) .
C16 H16A 0.9700 .
C16 H16B 0.9700 .
N17 C18 1.315(3) .
C18 C19 1.448(3) .
C18 H18 0.9300 .
C19 C24 1.434(3) .
C19 C20 1.463(3) .
C20 C21 1.369(3) .
C20 H20 0.9300 .
C21 C22 1.397(4) .
C21 H21 0.9300 .
C22 C23 1.442(4) .
C22 H22 0.9300 .
C23 C24 1.418(3) .
C23 H23 0.9300 .
C24 O25 1.379(3) .
O26 Fe 1.9961(5) 2_665
O26 H26 0.775(18) .
B1 C27 1.615(3) .
B1 C27 1.615(3) 2_565
B1 C33 1.687(3) .
B1 C33 1.687(3) 2_565
C27 C28 1.373(3) .
C27 C32 1.443(4) .
C28 C29 1.374(3) .
C28 H28 0.9300 .
C29 C30 1.425(4) .
C29 H29 0.9300 .
C30 C31 1.365(4) .
C30 H30 0.9300 .
C31 C32 1.362(3) .
C31 H31 0.9300 .
C32 H32 0.9300 .
C33 C38 1.355(3) .
C33 C34 1.436(3) .
C34 C35 1.432(4) .
C34 H34 0.9300 .
C35 C36 1.329(4) .
C35 H35 0.9300 .
C36 C37 1.403(4) .
C36 H36 0.9300 .
C37 C38 1.405(4) .
C37 H37 0.9300 .
C38 H38 0.9300 .
C39 C40 1.394(4) .
C39 H39A 0.9600 .
C39 H39B 0.9600 .
C39 H39C 0.9600 .
C40 N41 1.110(4) .
